data_2207710
loop_
_publ_author_name
'Matthews, J.S.'
'Ouattara, T. S.'
'Butcher, R. J.'

_publ_section_title Hexakis[\m~2~-4-(<i>N</i>-<i>n</i>-butylimino)pentan-2-onato]trimagnesium(II)
_journal_coeditor_code YA6262
_journal_issue 12
_journal_name_full 'Acta Crystallographica Section E'
_journal_page_first m2598
_journal_page_last m2600
_journal_paper_doi 10.1107/S1600536805033830
_journal_volume 61
_journal_year 2005
_chemical_formula_iupac '[Mg3 (C9 H16 N1 O1)6]'
_chemical_formula_moiety 'C54 H96 Mg3 N6 O6'
_chemical_formula_sum 'C54 H96 Mg3 N6 O6'
_chemical_formula_weight 998.30
_chemical_name_systematic
;
Hexakis[\m~2~-4-(N-n-butylimino)pentan-2-onato]trimagnesium(II)
;
_space_group_IT_number 2
_symmetry_cell_setting triclinic
_symmetry_space_group_name_Hall '-P 1'
_symmetry_space_group_name_H-M 'P -1'
_atom_sites_solution_hydrogens geom
_atom_sites_solution_primary direct
_atom_sites_solution_secondary difmap
_audit_creation_method SHELXL97
_cell_angle_alpha 100.564(2)
_cell_angle_beta 103.537(2)
_cell_angle_gamma 111.743(2)
_cell_formula_units_Z 1
_cell_length_a 10.8426(11)
_cell_length_b 10.7220(11)
_cell_length_c 14.7728(16)
_cell_measurement_reflns_used 4561
_cell_measurement_temperature 103(2)
_cell_measurement_theta_max 28.3
_cell_measurement_theta_min 2.7
_cell_volume 1479.9(3)
_computing_cell_refinement SMART
_computing_data_collection 'SMART (Bruker, 2001)'
_computing_data_reduction 'SAINT (Bruker, 2001)'
_computing_molecular_graphics 'SHELXTL (Sheldrick, 1997b)'
_computing_publication_material SHELXTL
_computing_structure_refinement 'SHELXL97 (Sheldrick, 1997a)'
_computing_structure_solution 'SHELXS97 (Sheldrick, 1997a)'
_diffrn_ambient_temperature 103(2)
_diffrn_measured_fraction_theta_full 0.930
_diffrn_measured_fraction_theta_max 0.930
_diffrn_measurement_device_type 'Bruker SMART 1K CCD area-detector'
_diffrn_measurement_method '\f and \w'
_diffrn_radiation_monochromator graphite
_diffrn_radiation_source 'fine-focus sealed tube'
_diffrn_radiation_type MoK\a
_diffrn_radiation_wavelength 0.71073
_diffrn_reflns_av_R_equivalents 0.050
_diffrn_reflns_av_sigmaI/netI 0.094
_diffrn_reflns_limit_h_max 14
_diffrn_reflns_limit_h_min -14
_diffrn_reflns_limit_k_max 14
_diffrn_reflns_limit_k_min -14
_diffrn_reflns_limit_l_max 19
_diffrn_reflns_limit_l_min -19
_diffrn_reflns_number 10557
_diffrn_reflns_theta_full 28.3
_diffrn_reflns_theta_max 28.3
_diffrn_reflns_theta_min 2.1
_diffrn_standards_decay_% 0
_diffrn_standards_interval_count 0
_diffrn_standards_number 0
_exptl_absorpt_coefficient_mu 0.10
_exptl_absorpt_correction_T_max 0.985
_exptl_absorpt_correction_T_min 0.713
_exptl_absorpt_correction_type multi-scan
_exptl_absorpt_process_details '(SADABS; Sheldrick, 2002)'
_exptl_crystal_colour colourless
_exptl_crystal_density_diffrn 1.120
_exptl_crystal_density_method 'not measured'
_exptl_crystal_description plate
_exptl_crystal_F_000 546
_exptl_crystal_size_max 0.56
_exptl_crystal_size_mid 0.40
_exptl_crystal_size_min 0.15
_refine_diff_density_max 0.32
_refine_diff_density_min -0.30
_refine_ls_extinction_method none
_refine_ls_goodness_of_fit_ref 1.02
_refine_ls_hydrogen_treatment constr
_refine_ls_matrix_type full
_refine_ls_number_parameters 336
_refine_ls_number_reflns 6885
_refine_ls_number_restraints 11
_refine_ls_restrained_S_all 1.02
_refine_ls_R_factor_all 0.128
_refine_ls_R_factor_gt 0.068
_refine_ls_shift/su_max 0.000
_refine_ls_shift/su_mean 0.000
_refine_ls_structure_factor_coef Fsqd
_refine_ls_weighting_details 'calc w = 1/[\s^2^(Fo^2^)+(0.0592P)^2^+1.0113P] where P = (Fo^2^+2Fc^2^)/3'
_refine_ls_weighting_scheme calc
_refine_ls_wR_factor_gt 0.140
_refine_ls_wR_factor_ref 0.164
_reflns_number_gt 4115
_reflns_number_total 6885
_reflns_threshold_expression I>2\s(I)
_cod_data_source_file ya6262.cif
_cod_data_source_block I
_cod_database_code 2207710
_cod_database_fobs_code 2207710

loop_
_symmetry_equiv_pos_as_xyz
'x, y, z'
'-x, -y, -z'

loop_
_atom_site_label
_atom_site_fract_x
_atom_site_fract_y
_atom_site_fract_z
_atom_site_U_iso_or_equiv
_atom_site_adp_type
_atom_site_calc_flag
_atom_site_refinement_flags
_atom_site_occupancy
_atom_site_disorder_assembly
_atom_site_disorder_group
_atom_site_type_symbol
Mg1 0.0000 0.5000 0.5000 0.0202(3) Uani d S 1 . . Mg
Mg2 -0.21656(9) 0.28382(9) 0.33200(6) 0.0207(2) Uani d . 1 . . Mg
O1A -0.04601(19) 0.47285(19) 0.35167(13) 0.0249(4) Uani d . 1 . . O
O1B -0.21869(19) 0.41750(19) 0.45290(13) 0.0255(4) Uani d . 1 . . O
O1C -0.05805(19) 0.28664(18) 0.44622(13) 0.0251(4) Uani d . 1 . . O
N1A -0.3281(2) 0.3404(2) 0.21288(16) 0.0263(5) Uani d . 1 . . N
N1B -0.4061(2) 0.1255(2) 0.34456(16) 0.0272(5) Uani d . 1 . . N
N1C -0.1696(2) 0.1335(2) 0.24028(16) 0.0268(5) Uani d . 1 . . N
C1A 0.1177(3) 0.6767(3) 0.3301(2) 0.0355(7) Uani d . 1 . . C
H1AA 0.1429 0.7291 0.3985 0.053 Uiso calc R 1 . . H
H1AB 0.1184 0.7397 0.2896 0.053 Uiso calc R 1 . . H
H1AC 0.1861 0.6392 0.3234 0.053 Uiso calc R 1 . . H
C2A -0.0267(3) 0.5573(3) 0.2974(2) 0.0274(6) Uani d . 1 . . C
C3A -0.1280(3) 0.5426(3) 0.2160(2) 0.0318(7) Uani d . 1 . . C
H3AA -0.0985 0.6067 0.1803 0.038 Uiso calc R 1 . . H
C4A -0.2730(3) 0.4431(3) 0.1774(2) 0.0279(6) Uani d . 1 . . C
C5A -0.3588(4) 0.4639(3) 0.0881(2) 0.0412(8) Uani d . 1 . . C
H5AA -0.4428 0.4688 0.0991 0.062 Uiso calc R 1 . . H
H5AB -0.3871 0.3847 0.0305 0.062 Uiso calc R 1 . . H
H5AC -0.3015 0.5517 0.0777 0.062 Uiso calc R 1 . . H
C6A -0.4811(3) 0.2516(3) 0.1695(2) 0.0277(6) Uani d . 1 . . C
H6AA -0.5019 0.1556 0.1745 0.033 Uiso calc R 1 . . H
H6AB -0.5119 0.2448 0.0994 0.033 Uiso calc R 1 . . H
C7A -0.5639(3) 0.3113(3) 0.2206(2) 0.0306(7) Uani d . 1 . . C
H7AA -0.5290 0.3234 0.2913 0.037 Uiso calc R 1 . . H
H7AB -0.5470 0.4052 0.2124 0.037 Uiso calc R 1 . . H
C8A -0.7217(3) 0.2166(4) 0.1805(2) 0.0423(8) Uani d D 1 . . C
H8AA -0.7380 0.1210 0.1849 0.051 Uiso calc R 1 . . H
H8AB -0.7681 0.2534 0.2216 0.051 Uiso calc R 1 . . H
C9A -0.7887(4) 0.2067(4) 0.0753(2) 0.0562(10) Uani d D 1 . . C
H9AA -0.8882 0.1398 0.0520 0.084 Uiso calc R 1 . . H
H9AB -0.7404 0.1744 0.0346 0.084 Uiso calc R 1 . . H
H9AC -0.7805 0.2995 0.0713 0.084 Uiso calc R 1 . . H
C1B -0.2903(3) 0.5308(3) 0.5724(2) 0.0364(7) Uani d . 1 . . C
H1BA -0.1969 0.5658 0.6210 0.055 Uiso calc R 1 . . H
H1BB -0.3621 0.5052 0.6041 0.055 Uiso calc R 1 . . H
H1BC -0.2951 0.6044 0.5429 0.055 Uiso calc R 1 . . H
C2B -0.3161(3) 0.4021(3) 0.4935(2) 0.0274(6) Uani d . 1 . . C
C3B -0.4364(3) 0.2804(3) 0.4690(2) 0.0304(7) Uani d . 1 . . C
H3BA -0.4998 0.2845 0.5030 0.036 Uiso calc R 1 . . H
C4B -0.4790(3) 0.1482(3) 0.3992(2) 0.0282(6) Uani d . 1 . . C
C5B -0.6195(3) 0.0336(3) 0.3927(2) 0.0396(8) Uani d . 1 . . C
H5BA -0.6058 -0.0478 0.4053 0.059 Uiso calc R 1 . . H
H5BB -0.6874 0.0050 0.3274 0.059 Uiso calc R 1 . . H
H5BC -0.6551 0.0703 0.4414 0.059 Uiso calc R 1 . . H
C6B -0.4596(3) -0.0186(3) 0.2780(2) 0.0296(6) Uani d . 1 A . C
H6BA -0.4339 -0.0122 0.2184 0.036 Uiso calc R 1 . . H
H6BB -0.5635 -0.0646 0.2583 0.036 Uiso calc R 1 . . H
C7B -0.4009(3) -0.1094(3) 0.3248(2) 0.0388(8) Uani d . 1 . . C
H71 -0.4441 -0.1318 0.3728 0.047 Uiso d R 1 A . H
H72 -0.3006 -0.0565 0.3551 0.047 Uiso d R 1 . . H
C8B -0.4303(3) -0.2475(4) 0.2472(3) 0.0393(10) Uani d PD 0.855(5) A 1 C
H8BA -0.3903 -0.2221 0.1958 0.047 Uiso calc PR 0.855(5) A 1 H
H8BB -0.3822 -0.2982 0.2792 0.047 Uiso calc PR 0.855(5) A 1 H
C9B -0.5865(3) -0.3443(3) 0.2002(3) 0.0409(10) Uani d PD 0.855(5) A 1 C
H9BA -0.5996 -0.4287 0.1525 0.061 Uiso calc PR 0.855(5) A 1 H
H9BB -0.6343 -0.2952 0.1674 0.061 Uiso calc PR 0.855(5) A 1 H
H9BC -0.6261 -0.3715 0.2506 0.061 Uiso calc PR 0.855(5) A 1 H
C8D -0.481(3) -0.256(2) 0.2822(15) 0.0393(10) Uani d PD 0.145(5) A 2 C
H8DA -0.5821 -0.2836 0.2728 0.047 Uiso calc PR 0.145(5) A 2 H
H8DB -0.4475 -0.3086 0.3227 0.047 Uiso calc PR 0.145(5) A 2 H
C9D -0.456(3) -0.281(2) 0.1850(16) 0.0409(10) Uani d PD 0.145(5) A 2 C
H9DA -0.5150 -0.3795 0.1458 0.061 Uiso calc PR 0.145(5) A 2 H
H9DB -0.3564 -0.2611 0.1965 0.061 Uiso calc PR 0.145(5) A 2 H
H9DC -0.4787 -0.2191 0.1501 0.061 Uiso calc PR 0.145(5) A 2 H
C1C 0.1060(3) 0.2293(3) 0.5490(2) 0.0350(7) Uani d . 1 . . C
H1CA 0.1727 0.3289 0.5771 0.053 Uiso calc R 1 . . H
H1CB 0.1576 0.1720 0.5419 0.053 Uiso calc R 1 . . H
H1CC 0.0514 0.2016 0.5921 0.053 Uiso calc R 1 . . H
C2C 0.0071(3) 0.2067(3) 0.4497(2) 0.0288(6) Uani d . 1 . . C
C3C -0.0075(3) 0.1061(3) 0.3701(2) 0.0308(7) Uani d . 1 . . C
H3CA 0.0413 0.0504 0.3830 0.037 Uiso calc R 1 . . H
C4C -0.0879(3) 0.0747(3) 0.2693(2) 0.0263(6) Uani d . 1 . . C
C5C -0.0696(3) -0.0363(3) 0.2000(2) 0.0362(7) Uani d . 1 . . C
H5CA -0.0407 0.0004 0.1486 0.054 Uiso calc R 1 . . H
H5CB -0.1589 -0.1212 0.1705 0.054 Uiso calc R 1 . . H
H5CC 0.0027 -0.0595 0.2364 0.054 Uiso calc R 1 . . H
C6C -0.2359(3) 0.1008(3) 0.13353(19) 0.0301(7) Uani d . 1 . . C
H6CA -0.3263 0.1083 0.1209 0.036 Uiso calc R 1 . . H
H6CB -0.2565 0.0026 0.1008 0.036 Uiso calc R 1 . . H
C7C -0.1414(3) 0.2001(3) 0.0902(2) 0.0352(7) Uani d . 1 B . C
H7CA -0.1148 0.2986 0.1266 0.042 Uiso calc R 1 . . H
H7CB -0.0541 0.1872 0.0986 0.042 Uiso calc R 1 . . H
C8C -0.2114(4) 0.1758(4) -0.0171(2) 0.0471(9) Uani d D 1 . . C
H81 -0.2441 0.0802 -0.0532 0.056 Uiso d R 1 B . H
H82 -0.2996 0.1888 -0.0256 0.056 Uiso d R 1 . . H
C9C -0.1177(16) 0.257(3) -0.0685(16) 0.062(3) Uani d PD 0.66(5) B 1 C
H9CA -0.0417 0.2276 -0.0670 0.094 Uiso calc PR 0.66(5) B 1 H
H9CB -0.0773 0.3578 -0.0352 0.094 Uiso calc PR 0.66(5) B 1 H
H9CC -0.1736 0.2369 -0.1364 0.094 Uiso calc PR 0.66(5) B 1 H
C9E -0.115(4) 0.295(3) -0.046(2) 0.062(3) Uani d PD 0.34(5) B 2 C
H9EA -0.1174 0.3831 -0.0152 0.094 Uiso calc PR 0.34(5) B 2 H
H9EB -0.1473 0.2742 -0.1166 0.094 Uiso calc PR 0.34(5) B 2 H
H9EC -0.0188 0.3042 -0.0230 0.094 Uiso calc PR 0.34(5) B 2 H

loop_
_atom_site_aniso_label
_atom_site_aniso_U_11
_atom_site_aniso_U_22
_atom_site_aniso_U_33
_atom_site_aniso_U_12
_atom_site_aniso_U_13
_atom_site_aniso_U_23
Mg1 0.0225(7) 0.0186(6) 0.0163(6) 0.0060(5) 0.0047(5) 0.0058(5)
Mg2 0.0220(5) 0.0188(4) 0.0172(4) 0.0054(4) 0.0046(4) 0.0058(3)
O1A 0.0273(11) 0.0240(9) 0.0190(9) 0.0065(8) 0.0063(8) 0.0079(8)
O1B 0.0256(11) 0.0275(10) 0.0210(9) 0.0087(9) 0.0075(8) 0.0081(8)
O1C 0.0271(11) 0.0229(9) 0.0232(10) 0.0093(8) 0.0054(8) 0.0093(8)
N1A 0.0257(13) 0.0239(12) 0.0239(12) 0.0080(10) 0.0044(10) 0.0058(10)
N1B 0.0255(13) 0.0237(12) 0.0251(12) 0.0054(10) 0.0034(10) 0.0089(10)
N1C 0.0268(13) 0.0258(12) 0.0224(12) 0.0089(11) 0.0050(10) 0.0044(10)
C1A 0.0341(18) 0.0338(16) 0.0321(16) 0.0035(14) 0.0106(14) 0.0192(13)
C2A 0.0321(16) 0.0233(14) 0.0234(14) 0.0073(12) 0.0102(12) 0.0079(11)
C3A 0.0382(18) 0.0267(15) 0.0260(15) 0.0070(13) 0.0105(13) 0.0133(12)
C4A 0.0318(16) 0.0301(15) 0.0211(14) 0.0136(13) 0.0064(12) 0.0085(12)
C5A 0.045(2) 0.0410(18) 0.0357(18) 0.0171(16) 0.0061(15) 0.0206(15)
C6A 0.0294(16) 0.0283(14) 0.0231(14) 0.0143(13) 0.0031(12) 0.0060(11)
C7A 0.0338(17) 0.0318(15) 0.0243(15) 0.0165(14) 0.0058(13) 0.0041(12)
C8A 0.0348(19) 0.048(2) 0.0388(18) 0.0172(16) 0.0127(15) 0.0009(15)
C9A 0.038(2) 0.081(3) 0.041(2) 0.028(2) 0.0063(16) 0.0016(19)
C1B 0.0387(18) 0.0367(17) 0.0377(18) 0.0164(15) 0.0199(15) 0.0102(14)
C2B 0.0280(16) 0.0318(15) 0.0239(14) 0.0138(13) 0.0087(12) 0.0099(12)
C3B 0.0259(16) 0.0374(16) 0.0281(15) 0.0110(13) 0.0123(13) 0.0113(13)
C4B 0.0241(15) 0.0316(15) 0.0230(14) 0.0056(13) 0.0056(12) 0.0117(12)
C5B 0.0285(17) 0.0408(18) 0.0366(18) 0.0011(15) 0.0112(14) 0.0113(15)
C6B 0.0292(16) 0.0238(14) 0.0301(15) 0.0070(12) 0.0060(13) 0.0096(12)
C7B 0.0361(18) 0.0310(16) 0.0392(18) 0.0086(14) 0.0010(14) 0.0151(14)
C8B 0.045(3) 0.0286(18) 0.044(3) 0.0173(18) 0.0094(19) 0.0133(18)
C9B 0.045(2) 0.0259(18) 0.044(2) 0.0161(17) 0.0028(18) 0.0051(16)
C8D 0.045(3) 0.0286(18) 0.044(3) 0.0173(18) 0.0094(19) 0.0133(18)
C9D 0.045(2) 0.0259(18) 0.044(2) 0.0161(17) 0.0028(18) 0.0051(16)
C1C 0.0397(18) 0.0341(16) 0.0313(16) 0.0200(15) 0.0037(14) 0.0113(13)
C2C 0.0285(16) 0.0251(14) 0.0307(15) 0.0083(13) 0.0074(13) 0.0133(12)
C3C 0.0312(16) 0.0307(15) 0.0317(16) 0.0160(13) 0.0061(13) 0.0123(13)
C4C 0.0265(15) 0.0228(13) 0.0276(15) 0.0075(12) 0.0107(12) 0.0075(11)
C5C 0.0396(19) 0.0358(17) 0.0361(17) 0.0209(15) 0.0130(14) 0.0071(14)
C6C 0.0338(17) 0.0309(15) 0.0206(14) 0.0124(13) 0.0052(12) 0.0045(12)
C7C 0.0379(18) 0.0452(18) 0.0289(16) 0.0215(15) 0.0141(14) 0.0136(14)
C8C 0.060(2) 0.053(2) 0.0315(18) 0.0258(19) 0.0146(17) 0.0176(16)
C9C 0.068(3) 0.107(8) 0.034(7) 0.044(5) 0.030(4) 0.039(7)
C9E 0.068(3) 0.107(8) 0.034(7) 0.044(5) 0.030(4) 0.039(7)

loop_
_atom_type_symbol
_atom_type_description
_atom_type_scat_dispersion_real
_atom_type_scat_dispersion_imag
_atom_type_scat_source
C C 0.0033 0.0016 'International Tables Vol C Tables 4.2.6.8 and 6.1.1.4'
H H 0.0000 0.0000 'International Tables Vol C Tables 4.2.6.8 and 6.1.1.4'
N N 0.0061 0.0033 'International Tables Vol C Tables 4.2.6.8 and 6.1.1.4'
O O 0.0106 0.0060 'International Tables Vol C Tables 4.2.6.8 and 6.1.1.4'
Mg Mg 0.0486 0.0363 'International Tables Vol C Tables 4.2.6.8 and 6.1.1.4'

loop_
_geom_angle_atom_site_label_1
_geom_angle_atom_site_label_2
_geom_angle_atom_site_label_3
_geom_angle_site_symmetry_1
_geom_angle_site_symmetry_3
_geom_angle
_geom_angle_publ_flag
O1A Mg1 O1A 2_566 . 180.0 ?
O1A Mg1 O1C 2_566 2_566 78.52(7) ?
O1A Mg1 O1C . 2_566 101.48(7) ?
O1A Mg1 O1C 2_566 . 101.48(7) ?
O1A Mg1 O1C . . 78.52(7) y
O1C Mg1 O1C 2_566 . 179.9980(10) ?
O1A Mg1 O1B 2_566 . 101.46(7) ?
O1A Mg1 O1B . . 78.54(7) y
O1C Mg1 O1B 2_566 . 101.89(7) ?
O1C Mg1 O1B . . 78.11(7) y
O1A Mg1 O1B 2_566 2_566 78.54(7) ?
O1A Mg1 O1B . 2_566 101.46(7) ?
O1C Mg1 O1B 2_566 2_566 78.11(7) ?
O1C Mg1 O1B . 2_566 101.89(7) ?
O1B Mg1 O1B . 2_566 180.0 ?
O1A Mg1 Mg2 2_566 . 133.13(5) ?
O1A Mg1 Mg2 . . 46.87(5) ?
O1C Mg1 Mg2 2_566 . 133.01(5) ?
O1C Mg1 Mg2 . . 46.99(5) ?
O1B Mg1 Mg2 . . 46.73(5) ?
O1B Mg1 Mg2 2_566 . 133.27(5) ?
O1A Mg1 Mg2 2_566 2_566 46.87(5) ?
O1A Mg1 Mg2 . 2_566 133.13(5) ?
O1C Mg1 Mg2 2_566 2_566 46.99(5) ?
O1C Mg1 Mg2 . 2_566 133.01(5) ?
O1B Mg1 Mg2 . 2_566 133.27(5) ?
O1B Mg1 Mg2 2_566 2_566 46.73(5) ?
Mg2 Mg1 Mg2 . 2_566 180.0 y
O1B Mg2 O1A . . 78.01(8) y
O1B Mg2 O1C . . 77.54(8) y
O1A Mg2 O1C . . 77.56(8) y
O1B Mg2 N1C . . 162.25(9) y
O1A Mg2 N1C . . 100.76(9) y
O1C Mg2 N1C . . 84.88(8) y
O1B Mg2 N1B . . 85.13(8) y
O1A Mg2 N1B . . 162.96(9) y
O1C Mg2 N1B . . 101.33(8) y
N1C Mg2 N1B . . 96.05(9) y
O1B Mg2 N1A . . 100.49(8) y
O1A Mg2 N1A . . 84.52(8) y
O1C Mg2 N1A . . 162.01(9) y
N1C Mg2 N1A . . 96.99(9) y
N1B Mg2 N1A . . 96.28(9) y
O1B Mg2 Mg1 . . 46.64(5) ?
O1A Mg2 Mg1 . . 46.27(5) ?
O1C Mg2 Mg1 . . 46.34(5) ?
N1C Mg2 Mg1 . . 120.43(7) ?
N1B Mg2 Mg1 . . 121.32(7) ?
N1A Mg2 Mg1 . . 119.94(7) ?
C2A O1A Mg1 . . 134.98(17) ?
C2A O1A Mg2 . . 131.03(17) ?
Mg1 O1A Mg2 . . 86.86(7) ?
C2B O1B Mg1 . . 136.67(17) ?
C2B O1B Mg2 . . 130.25(17) ?
Mg1 O1B Mg2 . . 86.63(7) ?
C2C O1C Mg1 . . 135.24(18) ?
C2C O1C Mg2 . . 130.86(18) ?
Mg1 O1C Mg2 . . 86.67(7) ?
C4A N1A C6A . . 117.5(2) ?
C4A N1A Mg2 . . 126.99(19) ?
C6A N1A Mg2 . . 115.51(17) ?
C4B N1B C6B . . 118.1(2) ?
C4B N1B Mg2 . . 126.62(19) ?
C6B N1B Mg2 . . 115.16(18) ?
C4C N1C C6C . . 117.7(2) ?
C4C N1C Mg2 . . 127.24(18) ?
C6C N1C Mg2 . . 115.01(18) ?
C2A C1A H1AA . . 109.5 ?
C2A C1A H1AB . . 109.5 ?
H1AA C1A H1AB . . 109.5 ?
C2A C1A H1AC . . 109.5 ?
H1AA C1A H1AC . . 109.5 ?
H1AB C1A H1AC . . 109.5 ?
O1A C2A C3A . . 124.1(3) ?
O1A C2A C1A . . 115.7(2) ?
C3A C2A C1A . . 120.1(3) ?
C2A C3A C4A . . 128.5(3) ?
C2A C3A H3AA . . 115.8 ?
C4A C3A H3AA . . 115.8 ?
N1A C4A C3A . . 123.6(3) ?
N1A C4A C5A . . 122.2(3) ?
C3A C4A C5A . . 114.1(3) ?
C4A C5A H5AA . . 109.5 ?
C4A C5A H5AB . . 109.5 ?
H5AA C5A H5AB . . 109.5 ?
C4A C5A H5AC . . 109.5 ?
H5AA C5A H5AC . . 109.5 ?
H5AB C5A H5AC . . 109.5 ?
N1A C6A C7A . . 111.7(2) ?
N1A C6A H6AA . . 109.3 ?
C7A C6A H6AA . . 109.3 ?
N1A C6A H6AB . . 109.3 ?
C7A C6A H6AB . . 109.3 ?
H6AA C6A H6AB . . 107.9 ?
C8A C7A C6A . . 112.5(2) ?
C8A C7A H7AA . . 109.1 ?
C6A C7A H7AA . . 109.1 ?
C8A C7A H7AB . . 109.1 ?
C6A C7A H7AB . . 109.1 ?
H7AA C7A H7AB . . 107.8 ?
C9A C8A C7A . . 113.0(3) ?
C9A C8A H8AA . . 109.0 ?
C7A C8A H8AA . . 109.0 ?
C9A C8A H8AB . . 109.0 ?
C7A C8A H8AB . . 109.0 ?
H8AA C8A H8AB . . 107.8 ?
C8A C9A H9AA . . 109.5 ?
C8A C9A H9AB . . 109.5 ?
H9AA C9A H9AB . . 109.5 ?
C8A C9A H9AC . . 109.5 ?
H9AA C9A H9AC . . 109.5 ?
H9AB C9A H9AC . . 109.5 ?
C2B C1B H1BA . . 109.5 ?
C2B C1B H1BB . . 109.5 ?
H1BA C1B H1BB . . 109.5 ?
C2B C1B H1BC . . 109.5 ?
H1BA C1B H1BC . . 109.5 ?
H1BB C1B H1BC . . 109.5 ?
O1B C2B C3B . . 124.4(3) ?
O1B C2B C1B . . 115.8(2) ?
C3B C2B C1B . . 119.8(3) ?
C2B C3B C4B . . 128.6(3) ?
C2B C3B H3BA . . 115.7 ?
C4B C3B H3BA . . 115.7 ?
N1B C4B C3B . . 123.7(3) ?
N1B C4B C5B . . 122.1(3) ?
C3B C4B C5B . . 114.3(3) ?
C4B C5B H5BA . . 109.5 ?
C4B C5B H5BB . . 109.5 ?
H5BA C5B H5BB . . 109.5 ?
C4B C5B H5BC . . 109.5 ?
H5BA C5B H5BC . . 109.5 ?
H5BB C5B H5BC . . 109.5 ?
N1B C6B C7B . . 112.7(2) ?
N1B C6B H6BA . . 109.1 ?
C7B C6B H6BA . . 109.1 ?
N1B C6B H6BB . . 109.1 ?
C7B C6B H6BB . . 109.1 ?
H6BA C6B H6BB . . 107.8 ?
C8D C7B C6B . . 115.3(10) ?
C8D C7B C8B . . 31.9(9) ?
C6B C7B C8B . . 111.7(3) ?
C8D C7B H71 . . 79.7 ?
C6B C7B H71 . . 107.5 ?
C8B C7B H71 . . 110.5 ?
C8D C7B H72 . . 129.1 ?
C6B C7B H72 . . 108.7 ?
C8B C7B H72 . . 108.2 ?
H71 C7B H72 . . 110.3 ?
C9B C8B C7B . . 112.4(3) ?
C9B C8B H8BA . . 109.1 ?
C7B C8B H8BA . . 109.1 ?
C9B C8B H8BB . . 109.1 ?
C7B C8B H8BB . . 109.1 ?
H8BA C8B H8BB . . 107.9 ?
C7B C8D C9D . . 102.5(17) ?
C7B C8D H71 . . 37.2 ?
C9D C8D H71 . . 139.5 ?
C7B C8D H8DA . . 111.3 ?
C9D C8D H8DA . . 111.3 ?
H71 C8D H8DA . . 89.0 ?
C7B C8D H8DB . . 111.3 ?
C9D C8D H8DB . . 111.3 ?
H71 C8D H8DB . . 93.0 ?
H8DA C8D H8DB . . 109.2 ?
C8D C9D H9DA . . 109.5 ?
C8D C9D H9DB . . 109.5 ?
H9DA C9D H9DB . . 109.5 ?
C8D C9D H9DC . . 109.5 ?
H9DA C9D H9DC . . 109.5 ?
H9DB C9D H9DC . . 109.5 ?
C2C C1C H1CA . . 109.5 ?
C2C C1C H1CB . . 109.5 ?
H1CA C1C H1CB . . 109.5 ?
C2C C1C H1CC . . 109.5 ?
H1CA C1C H1CC . . 109.5 ?
H1CB C1C H1CC . . 109.5 ?
O1C C2C C3C . . 124.3(3) ?
O1C C2C C1C . . 116.4(2) ?
C3C C2C C1C . . 119.3(3) ?
C2C C3C C4C . . 128.0(3) ?
C2C C3C H3CA . . 116.0 ?
C4C C3C H3CA . . 116.0 ?
N1C C4C C3C . . 123.6(3) ?
N1C C4C C5C . . 123.3(3) ?
C3C C4C C5C . . 113.1(3) ?
C4C C5C H5CA . . 109.5 ?
C4C C5C H5CB . . 109.5 ?
H5CA C5C H5CB . . 109.5 ?
C4C C5C H5CC . . 109.5 ?
H5CA C5C H5CC . . 109.5 ?
H5CB C5C H5CC . . 109.5 ?
N1C C6C C7C . . 112.1(2) ?
N1C C6C H6CA . . 109.2 ?
C7C C6C H6CA . . 109.2 ?
N1C C6C H6CB . . 109.2 ?
C7C C6C H6CB . . 109.2 ?
H6CA C6C H6CB . . 107.9 ?
C8C C7C C6C . . 112.9(3) ?
C8C C7C H7CA . . 109.0 ?
C6C C7C H7CA . . 109.0 ?
C8C C7C H7CB . . 109.0 ?
C6C C7C H7CB . . 109.0 ?
H7CA C7C H7CB . . 107.8 ?
C7C C8C C9E . . 106.8(14) ?
C7C C8C C9C . . 115.9(9) ?
C9E C8C C9C . . 17.8(12) ?
C7C C8C H81 . . 110.7 ?
C9E C8C H81 . . 121.3 ?
C9C C8C H81 . . 103.6 ?
C7C C8C H82 . . 109.0 ?
C9E C8C H82 . . 105.0 ?
C9C C8C H82 . . 113.3 ?
H81 C8C H82 . . 103.4 ?
C8C C9C H9CA . . 109.5 ?
C8C C9C H9CB . . 109.5 ?
C8C C9C H9CC . . 109.5 ?
C8C C9E H9EA . . 109.5 ?
C8C C9E H9EB . . 109.5 ?
H9EA C9E H9EB . . 109.5 ?
C8C C9E H9EC . . 109.5 ?
H9EA C9E H9EC . . 109.5 ?
H9EB C9E H9EC . . 109.5 ?

loop_
_geom_bond_atom_site_label_1
_geom_bond_atom_site_label_2
_geom_bond_site_symmetry_2
_geom_bond_distance
_geom_bond_publ_flag
Mg1 O1A . 2.0692(17) y
Mg1 O1B . 2.0825(19) y
Mg1 O1C . 2.0721(18) y
Mg1 O1A 2_566 2.0692(17) ?
Mg1 O1B 2_566 2.0826(19) ?
Mg1 Mg2 . 2.8593(9) y
Mg1 Mg2 2_566 2.8594(9) ?
Mg2 O1A . 2.090(2) y
Mg2 O1B . 2.086(2) y
Mg2 O1C . 2.095(2) y
Mg2 N1A . 2.206(2) y
Mg2 N1B . 2.202(2) y
Mg2 N1C . 2.196(2) y
O1A C2A . 1.308(3) ?
O1B C2B . 1.307(3) ?
O1C C2C . 1.297(3) ?
N1A C4A . 1.310(4) ?
N1A C6A . 1.476(4) ?
N1B C4B . 1.305(4) ?
N1B C6B . 1.484(3) ?
N1C C4C . 1.304(4) ?
N1C C6C . 1.486(3) ?
C1A C2A . 1.503(4) ?
C1A H1AA . 0.9800 ?
C1A H1AB . 0.9800 ?
C1A H1AC . 0.9800 ?
C2A C3A . 1.364(4) ?
C3A C4A . 1.431(4) ?
C3A H3AA . 0.9500 ?
C4A C5A . 1.530(4) ?
C5A H5AA . 0.9800 ?
C5A H5AB . 0.9800 ?
C5A H5AC . 0.9800 ?
C6A C7A . 1.533(4) ?
C6A H6AA . 0.9900 ?
C6A H6AB . 0.9900 ?
C7A C8A . 1.525(4) ?
C7A H7AA . 0.9900 ?
C7A H7AB . 0.9900 ?
C8A C9A . 1.520(3) ?
C8A H8AA . 0.9900 ?
C8A H8AB . 0.9900 ?
C9A H9AA . 0.9800 ?
C9A H9AB . 0.9800 ?
C9A H9AC . 0.9800 ?
C1B C2B . 1.520(4) ?
C1B H1BA . 0.9800 ?
C1B H1BB . 0.9800 ?
C1B H1BC . 0.9800 ?
C2B C3B . 1.371(4) ?
C3B C4B . 1.429(4) ?
C3B H3BA . 0.9500 ?
C4B C5B . 1.530(4) ?
C5B H5BA . 0.9800 ?
C5B H5BB . 0.9800 ?
C5B H5BC . 0.9800 ?
C6B C7B . 1.526(4) ?
C6B H6BA . 0.9900 ?
C6B H6BB . 0.9900 ?
C7B C8D . 1.41(2) ?
C7B C8B . 1.569(5) ?
C7B H71 . 0.9559 ?
C7B H72 . 0.9628 ?
C8B C9B . 1.520(3) ?
C8B H8BA . 0.9900 ?
C8B H8BB . 0.9900 ?
C9B H9BA . 0.9800 ?
C9B H9BB . 0.9800 ?
C9B H9BC . 0.9800 ?
C8D C9D . 1.520(3) ?
C8D H71 . 1.5574 ?
C8D H8DA . 0.9900 ?
C8D H8DB . 0.9900 ?
C9D H9DA . 0.9800 ?
C9D H9DB . 0.9800 ?
C9D H9DC . 0.9800 ?
C1C C2C . 1.517(4) ?
C1C H1CA . 0.9800 ?
C1C H1CB . 0.9800 ?
C1C H1CC . 0.9800 ?
C2C C3C . 1.377(4) ?
C3C C4C . 1.442(4) ?
C3C H3CA . 0.9500 ?
C4C C5C . 1.526(4) ?
C5C H5CA . 0.9800 ?
C5C H5CB . 0.9800 ?
C5C H5CC . 0.9800 ?
C6C C7C . 1.531(4) ?
C6C H6CA . 0.9900 ?
C6C H6CB . 0.9900 ?
C7C C8C . 1.514(4) ?
C7C H7CA . 0.9900 ?
C7C H7CB . 0.9900 ?
C8C C9E . 1.520(3) ?
C8C C9C . 1.520(3) ?
C8C H81 . 0.9505 ?
C8C H82 . 0.9996 ?
C9C H9CA . 0.9800 ?
C9C H9CB . 0.9800 ?
C9C H9CC . 0.9800 ?
C9E H9EA . 0.9800 ?
C9E H9EB . 0.9800 ?
C9E H9EC . 0.9800 ?

loop_
_geom_torsion_atom_site_label_1
_geom_torsion_atom_site_label_2
_geom_torsion_atom_site_label_3
_geom_torsion_atom_site_label_4
_geom_torsion_site_symmetry_1
_geom_torsion
O1A Mg1 Mg2 O1B 2_566 59.47(10)
O1A Mg1 Mg2 O1B . -120.53(10)
O1C Mg1 Mg2 O1B 2_566 -60.58(10)
O1C Mg1 Mg2 O1B . 119.42(10)
O1B Mg1 Mg2 O1B 2_566 180.0
Mg2 Mg1 Mg2 O1B 2_566 -177(7)
O1A Mg1 Mg2 O1A 2_566 180.0
O1C Mg1 Mg2 O1A 2_566 59.95(10)
O1C Mg1 Mg2 O1A . -120.05(10)
O1B Mg1 Mg2 O1A . 120.53(10)
O1B Mg1 Mg2 O1A 2_566 -59.47(10)
Mg2 Mg1 Mg2 O1A 2_566 -56(7)
O1A Mg1 Mg2 O1C 2_566 -59.95(10)
O1A Mg1 Mg2 O1C . 120.05(10)
O1C Mg1 Mg2 O1C 2_566 180.0
O1B Mg1 Mg2 O1C . -119.42(10)
O1B Mg1 Mg2 O1C 2_566 60.58(10)
Mg2 Mg1 Mg2 O1C 2_566 64(7)
O1A Mg1 Mg2 N1C 2_566 -105.22(11)
O1A Mg1 Mg2 N1C . 74.78(11)
O1C Mg1 Mg2 N1C 2_566 134.73(10)
O1C Mg1 Mg2 N1C . -45.27(10)
O1B Mg1 Mg2 N1C . -164.68(11)
O1B Mg1 Mg2 N1C 2_566 15.31(11)
Mg2 Mg1 Mg2 N1C 2_566 19(7)
O1A Mg1 Mg2 N1B 2_566 14.82(11)
O1A Mg1 Mg2 N1B . -165.18(11)
O1C Mg1 Mg2 N1B 2_566 -105.23(11)
O1C Mg1 Mg2 N1B . 74.77(11)
O1B Mg1 Mg2 N1B . -44.65(10)
O1B Mg1 Mg2 N1B 2_566 135.35(10)
Mg2 Mg1 Mg2 N1B 2_566 139(7)
O1A Mg1 Mg2 N1A 2_566 134.70(10)
O1A Mg1 Mg2 N1A . -45.30(10)
O1C Mg1 Mg2 N1A 2_566 14.65(11)
O1C Mg1 Mg2 N1A . -165.35(11)
O1B Mg1 Mg2 N1A . 75.24(10)
O1B Mg1 Mg2 N1A 2_566 -104.77(10)
Mg2 Mg1 Mg2 N1A 2_566 -101(7)
O1A Mg1 O1A C2A 2_566 3E1(10)
O1C Mg1 O1A C2A 2_566 11.2(3)
O1C Mg1 O1A C2A . -168.8(3)
O1B Mg1 O1A C2A . 111.2(3)
O1B Mg1 O1A C2A 2_566 -68.8(3)
Mg2 Mg1 O1A C2A . 151.0(3)
Mg2 Mg1 O1A C2A 2_566 -29.0(3)
O1A Mg1 O1A Mg2 2_566 -13E1(10)
O1C Mg1 O1A Mg2 2_566 -139.77(7)
O1C Mg1 O1A Mg2 . 40.23(7)
O1B Mg1 O1A Mg2 . -39.79(7)
O1B Mg1 O1A Mg2 2_566 140.21(7)
Mg2 Mg1 O1A Mg2 2_566 180.0
O1B Mg2 O1A C2A . -113.1(2)
O1C Mg2 O1A C2A . 167.2(2)
N1C Mg2 O1A C2A . 84.9(2)
N1B Mg2 O1A C2A . -104.7(4)
N1A Mg2 O1A C2A . -11.2(2)
Mg1 Mg2 O1A C2A . -153.0(3)
O1B Mg2 O1A Mg1 . 39.81(7)
O1C Mg2 O1A Mg1 . -39.88(7)
N1C Mg2 O1A Mg1 . -122.12(8)
N1B Mg2 O1A Mg1 . 48.2(3)
N1A Mg2 O1A Mg1 . 141.78(8)
O1A Mg1 O1B C2B 2_566 11.6(3)
O1A Mg1 O1B C2B . -168.4(3)
O1C Mg1 O1B C2B 2_566 -68.9(3)
O1C Mg1 O1B C2B . 111.1(3)
O1B Mg1 O1B C2B 2_566 87(8)
Mg2 Mg1 O1B C2B . 151.7(3)
Mg2 Mg1 O1B C2B 2_566 -28.3(3)
O1A Mg1 O1B Mg2 2_566 -140.10(7)
O1A Mg1 O1B Mg2 . 39.90(7)
O1C Mg1 O1B Mg2 2_566 139.39(7)
O1C Mg1 O1B Mg2 . -40.61(7)
O1B Mg1 O1B Mg2 2_566 -65(8)
Mg2 Mg1 O1B Mg2 2_566 180.0
O1A Mg2 O1B C2B . 165.7(2)
O1C Mg2 O1B C2B . -114.6(2)
N1C Mg2 O1B C2B . -106.5(3)
N1B Mg2 O1B C2B . -11.8(2)
N1A Mg2 O1B C2B . 83.6(2)
Mg1 Mg2 O1B C2B . -154.8(3)
O1A Mg2 O1B Mg1 . -39.52(7)
O1C Mg2 O1B Mg1 . 40.19(7)
N1C Mg2 O1B Mg1 . 48.3(3)
N1B Mg2 O1B Mg1 . 142.95(8)
N1A Mg2 O1B Mg1 . -121.55(8)
O1A Mg1 O1C C2C 2_566 -69.4(3)
O1A Mg1 O1C C2C . 110.6(3)
O1C Mg1 O1C C2C 2_566 -40(8)
O1B Mg1 O1C C2C . -168.9(3)
O1B Mg1 O1C C2C 2_566 11.1(3)
Mg2 Mg1 O1C C2C . 150.7(3)
Mg2 Mg1 O1C C2C 2_566 -29.3(3)
O1A Mg1 O1C Mg2 2_566 139.87(7)
O1A Mg1 O1C Mg2 . -40.13(7)
O1C Mg1 O1C Mg2 2_566 170(8)
O1B Mg1 O1C Mg2 . 40.40(7)
O1B Mg1 O1C Mg2 2_566 -139.60(7)
Mg2 Mg1 O1C Mg2 2_566 180.0
O1B Mg2 O1C C2C . 166.7(2)
O1A Mg2 O1C C2C . -113.1(2)
N1C Mg2 O1C C2C . -10.8(2)
N1B Mg2 O1C C2C . 84.3(2)
N1A Mg2 O1C C2C . -107.7(3)
Mg1 Mg2 O1C C2C . -152.9(3)
O1B Mg2 O1C Mg1 . -40.44(7)
O1A Mg2 O1C Mg1 . 39.83(7)
N1C Mg2 O1C Mg1 . 142.05(8)
N1B Mg2 O1C Mg1 . -122.79(8)
N1A Mg2 O1C Mg1 . 45.2(3)
O1B Mg2 N1A C4A . 86.2(2)
O1A Mg2 N1A C4A . 9.5(2)
O1C Mg2 N1A C4A . 4.2(4)
N1C Mg2 N1A C4A . -90.7(2)
N1B Mg2 N1A C4A . 172.4(2)
Mg1 Mg2 N1A C4A . 40.5(3)
O1B Mg2 N1A C6A . -93.92(18)
O1A Mg2 N1A C6A . -170.63(18)
O1C Mg2 N1A C6A . -175.9(2)
N1C Mg2 N1A C6A . 89.17(18)
N1B Mg2 N1A C6A . -7.74(19)
Mg1 Mg2 N1A C6A . -139.57(16)
O1B Mg2 N1B C4B . 11.3(2)
O1A Mg2 N1B C4B . 3.0(5)
O1C Mg2 N1B C4B . 87.5(2)
N1C Mg2 N1B C4B . 173.5(2)
N1A Mg2 N1B C4B . -88.8(2)
Mg1 Mg2 N1B C4B . 42.1(3)
O1B Mg2 N1B C6B . -173.37(19)
O1A Mg2 N1B C6B . 178.4(3)
O1C Mg2 N1B C6B . -97.13(19)
N1C Mg2 N1B C6B . -11.17(19)
N1A Mg2 N1B C6B . 86.58(19)
Mg1 Mg2 N1B C6B . -142.52(16)
O1B Mg2 N1C C4C . 0.6(5)
O1A Mg2 N1C C4C . 84.9(2)
O1C Mg2 N1C C4C . 8.6(2)
N1B Mg2 N1C C4C . -92.3(2)
N1A Mg2 N1C C4C . 170.6(2)
Mg1 Mg2 N1C C4C . 39.7(3)
O1B Mg2 N1C C6C . -177.1(3)
O1A Mg2 N1C C6C . -92.84(19)
O1C Mg2 N1C C6C . -169.12(19)
N1B Mg2 N1C C6C . 89.99(19)
N1A Mg2 N1C C6C . -7.1(2)
Mg1 Mg2 N1C C6C . -138.05(16)
Mg1 O1A C2A C3A . -133.2(3)
Mg2 O1A C2A C3A . 6.9(4)
Mg1 O1A C2A C1A . 46.6(4)
Mg2 O1A C2A C1A . -173.30(19)
O1A C2A C3A C4A . 4.6(5)
C1A C2A C3A C4A . -175.2(3)
C6A N1A C4A C3A . 176.1(2)
Mg2 N1A C4A C3A . -4.0(4)
C6A N1A C4A C5A . -5.7(4)
Mg2 N1A C4A C5A . 174.2(2)
C2A C3A C4A N1A . -5.7(5)
C2A C3A C4A C5A . 175.9(3)
C4A N1A C6A C7A . -88.8(3)
Mg2 N1A C6A C7A . 91.2(2)
N1A C6A C7A C8A . -176.8(2)
C6A C7A C8A C9A . -66.1(4)
Mg1 O1B C2B C3B . -133.5(3)
Mg2 O1B C2B C3B . 8.2(4)
Mg1 O1B C2B C1B . 46.8(4)
Mg2 O1B C2B C1B . -171.43(19)
O1B C2B C3B C4B . 1.8(5)
C1B C2B C3B C4B . -178.6(3)
C6B N1B C4B C3B . 177.4(3)
Mg2 N1B C4B C3B . -7.4(4)
C6B N1B C4B C5B . -3.1(4)
Mg2 N1B C4B C5B . 172.2(2)
C2B C3B C4B N1B . -1.8(5)
C2B C3B C4B C5B . 178.6(3)
C4B N1B C6B C7B . -91.5(3)
Mg2 N1B C6B C7B . 92.7(3)
N1B C6B C7B C8D . 158.4(10)
N1B C6B C7B C8B . -167.0(3)
C8D C7B C8B C9B . 38.8(19)
C6B C7B C8B C9B . -64.6(4)
C6B C7B C8D C9D . 71.3(18)
C8B C7B C8D C9D . -19.5(12)
Mg1 O1C C2C C3C . -132.6(3)
Mg2 O1C C2C C3C . 7.1(4)
Mg1 O1C C2C C1C . 46.9(4)
Mg2 O1C C2C C1C . -173.39(19)
O1C C2C C3C C4C . 3.9(5)
C1C C2C C3C C4C . -175.5(3)
C6C N1C C4C C3C . 174.6(3)
Mg2 N1C C4C C3C . -3.1(4)
C6C N1C C4C C5C . -6.5(4)
Mg2 N1C C4C C5C . 175.8(2)
C2C C3C C4C N1C . -5.7(5)
C2C C3C C4C C5C . 175.3(3)
C4C N1C C6C C7C . -87.4(3)
Mg2 N1C C6C C7C . 90.5(2)
N1C C6C C7C C8C . -175.6(3)
C6C C7C C8C C9E . 171.5(16)
C6C C7C C8C C9C . -172.1(12)
